data_7126285
loop_
_publ_author_name
'Kore, Rajkumar'
'Kelley, Steven P.'
'Sawant, Anand D.'
'Mishra, Manish Kumar'
'Rogers, Robin D.'

_publ_section_title
;
 Are ionic liquids and liquid coordination complexes really different? -
 Synthesis, characterization, and catalytic activity of
 AlCl<sub>3</sub>/base catalysts.
;
_journal_issue 40
_journal_name_full 'Chemical communications (Cambridge, England)'
_journal_page_first 5362
_journal_page_last 5365
_journal_paper_doi 10.1039/d0cc01452d
_journal_volume 56
_journal_year 2020
_chemical_formula_sum 'C8 H12 Al2 Cl6 N4'
_chemical_formula_weight 430.88
_space_group_crystal_system monoclinic
_space_group_IT_number 14
_space_group_name_Hall '-P 2yn'
_space_group_name_H-M_alt 'P 1 21/n 1'
_atom_sites_solution_hydrogens geom
_audit_creation_method SHELXL-2014/7
_audit_update_record
;
2019-12-11 deposited with the CCDC.	2020-03-27 downloaded from the CCDC.
;
_cell_angle_alpha 90
_cell_angle_beta 91.3763(15)
_cell_angle_gamma 90
_cell_formula_units_Z 2
_cell_length_a 8.4788(2)
_cell_length_b 11.2242(3)
_cell_length_c 9.6038(3)
_cell_measurement_reflns_used 19535
_cell_measurement_temperature 173(2)
_cell_measurement_theta_max 32.6
_cell_measurement_theta_min 2.8
_cell_volume 913.71(4)
_computing_structure_refinement 'SHELXL-2014/7 (Sheldrick, 2014)'
_diffrn_ambient_temperature 173(2)
_diffrn_detector_area_resol_mean 0.3
_diffrn_measured_fraction_theta_full 1.000
_diffrn_measured_fraction_theta_max 0.993
_diffrn_measurement_device_type 'bruker siemens'
_diffrn_measurement_method 'omega and phi scans'
_diffrn_radiation_type MoK\a
_diffrn_radiation_wavelength 0.71073
_diffrn_reflns_av_R_equivalents 0.0241
_diffrn_reflns_av_unetI/netI 0.0185
_diffrn_reflns_Laue_measured_fraction_full 1.000
_diffrn_reflns_Laue_measured_fraction_max 0.993
_diffrn_reflns_limit_h_max 12
_diffrn_reflns_limit_h_min -12
_diffrn_reflns_limit_k_max 15
_diffrn_reflns_limit_k_min -17
_diffrn_reflns_limit_l_max 14
_diffrn_reflns_limit_l_min -9
_diffrn_reflns_number 19535
_diffrn_reflns_point_group_measured_fraction_full 1.000
_diffrn_reflns_point_group_measured_fraction_max 0.993
_diffrn_reflns_theta_full 25.242
_diffrn_reflns_theta_max 32.625
_diffrn_reflns_theta_min 2.792
_exptl_absorpt_coefficient_mu 1.030
_exptl_absorpt_correction_T_max 0.734
_exptl_absorpt_correction_T_min 0.697
_exptl_absorpt_correction_type multi-scan
_exptl_absorpt_process_details sadabs
_exptl_crystal_colour Colorless
_exptl_crystal_density_diffrn 1.566
_exptl_crystal_density_meas 1.566
_exptl_crystal_description Block
_exptl_crystal_F_000 432
_exptl_crystal_size_max 0.4
_exptl_crystal_size_mid 0.3
_exptl_crystal_size_min 0.3
_refine_diff_density_max 0.592
_refine_diff_density_min -0.390
_refine_diff_density_rms 0.054
_refine_ls_extinction_method none
_refine_ls_goodness_of_fit_ref 1.046
_refine_ls_hydrogen_treatment constr
_refine_ls_matrix_type full
_refine_ls_number_parameters 92
_refine_ls_number_reflns 3312
_refine_ls_number_restraints 0
_refine_ls_restrained_S_all 1.046
_refine_ls_R_factor_all 0.0461
_refine_ls_R_factor_gt 0.0334
_refine_ls_shift/su_max 0.000
_refine_ls_shift/su_mean 0.000
_refine_ls_structure_factor_coef Fsqd
_refine_ls_weighting_details 'w=1/[\s^2^(Fo^2^)+(0.0436P)^2^+0.2189P] where P=(Fo^2^+2Fc^2^)/3'
_refine_ls_weighting_scheme calc
_refine_ls_wR_factor_gt 0.0829
_refine_ls_wR_factor_ref 0.0899
_reflns_Friedel_coverage 0.000
_reflns_number_gt 2640
_reflns_number_total 3312
_reflns_threshold_expression 'I > 2\s(I)'
_cod_data_source_file d0cc01452d2.cif
_cod_data_source_block AlCl3_NMim
_cod_depositor_comments
;
The following automatic conversions were performed:

data item '_exptl_absorpt_correction_type' value 'multi-Scan' was
changed to 'multi-scan' in accordance with the
/home/data/users/saulius/crontab/automatic-downloads/rss-feeds/RSC/lib/dictionaries/cif_core.dic
dictionary named 'cif_core.dic' version 2.4.2 last updated on
2011-04-26.

Automatic conversion script
Id: cif_fix_values 7556 2019-12-06 15:28:31Z antanas 

 Adding full bibliography for 7126284--7126285.cif.
;
_cod_original_sg_symbol_H-M 'P 21/n'
_cod_database_code 7126285
_shelx_shelxl_version_number 2014/7
_shelx_space_group_comment
;
The symmetry employed for this shelxl refinement is uniquely defined
by the following loop, which should always be used as a source of
symmetry information in preference to the above space-group names.
They are only intended as comments.
;

loop_
_space_group_symop_operation_xyz
'x, y, z'
'-x+1/2, y+1/2, -z+1/2'
'-x, -y, -z'
'x-1/2, -y-1/2, z-1/2'

loop_
_atom_site_label
_atom_site_type_symbol
_atom_site_fract_x
_atom_site_fract_y
_atom_site_fract_z
_atom_site_U_iso_or_equiv
_atom_site_adp_type
_atom_site_occupancy
_atom_site_site_symmetry_order
_atom_site_calc_flag
_atom_site_refinement_flags_posn
_atom_site_refinement_flags_adp
_atom_site_refinement_flags_occupancy
_atom_site_disorder_assembly
_atom_site_disorder_group
Cl1 Cl 0.28172(6) 0.22426(4) 0.43357(5) 0.05369(13) Uani 1 1 d . . . . .
Cl2 Cl 0.18976(6) -0.08309(4) 0.46519(5) 0.05686(14) Uani 1 1 d . . . . .
Cl3 Cl 0.06877(4) 0.08563(4) 0.16726(4) 0.03934(10) Uani 1 1 d . . . . .
Al Al 0.23884(5) 0.06009(4) 0.33004(4) 0.02838(10) Uani 1 1 d . . . . .
N1 N 0.64753(12) -0.07400(9) 0.19327(12) 0.0264(2) Uani 1 1 d . . . . .
N3 N 0.43142(12) 0.02041(9) 0.24675(11) 0.0264(2) Uani 1 1 d . . . . .
C2 C 0.51396(15) -0.08017(11) 0.26306(14) 0.0269(2) Uani 1 1 d . . . . .
H2 H 0.4820 -0.1466 0.3168 0.032 Uiso 1 1 calc R U . . .
C4 C 0.51895(16) 0.09299(11) 0.16110(15) 0.0300(3) Uani 1 1 d . . . . .
H4 H 0.4899 0.1707 0.1308 0.036 Uiso 1 1 calc R U . . .
C5 C 0.65264(15) 0.03478(12) 0.12774(15) 0.0296(3) Uani 1 1 d . . . . .
H5 H 0.7340 0.0635 0.0703 0.035 Uiso 1 1 calc R U . . .
C6 C 0.77095(17) -0.16521(13) 0.19191(17) 0.0381(3) Uani 1 1 d . . . . .
H6A H 0.8591 -0.1407 0.2532 0.057 Uiso 1 1 calc R U . . .
H6B H 0.8082 -0.1750 0.0968 0.057 Uiso 1 1 calc R U . . .
H6C H 0.7281 -0.2410 0.2248 0.057 Uiso 1 1 calc R U . . .

loop_
_atom_site_aniso_label
_atom_site_aniso_U_11
_atom_site_aniso_U_22
_atom_site_aniso_U_33
_atom_site_aniso_U_23
_atom_site_aniso_U_13
_atom_site_aniso_U_12
Cl1 0.0684(3) 0.0434(2) 0.0487(2) -0.02253(18) -0.0096(2) 0.01325(19)
Cl2 0.0590(3) 0.0551(3) 0.0577(3) 0.0268(2) 0.0254(2) 0.0183(2)
Cl3 0.02836(16) 0.0504(2) 0.03886(19) 0.00053(15) -0.00680(13) 0.00227(13)
Al 0.03014(19) 0.0284(2) 0.02655(19) -0.00113(15) -0.00023(14) 0.00651(15)
N1 0.0265(5) 0.0229(5) 0.0297(5) 0.0003(4) 0.0002(4) 0.0010(4)
N3 0.0267(5) 0.0223(5) 0.0301(5) -0.0005(4) -0.0018(4) 0.0010(4)
C2 0.0285(6) 0.0230(6) 0.0294(6) 0.0016(4) 0.0026(4) 0.0006(4)
C4 0.0295(6) 0.0218(5) 0.0384(7) 0.0040(5) -0.0054(5) -0.0019(4)
C5 0.0279(6) 0.0252(6) 0.0356(6) 0.0041(5) -0.0002(5) -0.0036(4)
C6 0.0367(7) 0.0310(7) 0.0471(8) 0.0031(6) 0.0080(6) 0.0104(5)

loop_
_atom_type_symbol
_atom_type_description
_atom_type_scat_dispersion_real
_atom_type_scat_dispersion_imag
_atom_type_scat_source
C C 0.0033 0.0016 'International Tables Vol C Tables 4.2.6.8 and 6.1.1.4'
H H 0.0000 0.0000 'International Tables Vol C Tables 4.2.6.8 and 6.1.1.4'
N N 0.0061 0.0033 'International Tables Vol C Tables 4.2.6.8 and 6.1.1.4'
Al Al 0.0645 0.0514 'International Tables Vol C Tables 4.2.6.8 and 6.1.1.4'
Cl Cl 0.1484 0.1585 'International Tables Vol C Tables 4.2.6.8 and 6.1.1.4'

loop_
_geom_angle_atom_site_label_1
_geom_angle_atom_site_label_2
_geom_angle_atom_site_label_3
_geom_angle
_geom_angle_site_symmetry_1
_geom_angle_site_symmetry_3
_geom_angle_publ_flag
N3 Al Cl2 105.41(4) . . ?
N3 Al Cl3 107.41(4) . . ?
Cl2 Al Cl3 114.52(3) . . ?
N3 Al Cl1 105.26(4) . . ?
Cl2 Al Cl1 114.01(3) . . ?
Cl3 Al Cl1 109.51(2) . . ?
C2 N1 C5 108.25(11) . . ?
C2 N1 C6 125.78(11) . . ?
C5 N1 C6 125.91(12) . . ?
C2 N3 C4 106.26(11) . . ?
C2 N3 Al 127.27(9) . . ?
C4 N3 Al 126.41(9) . . ?
N1 C2 N3 110.28(11) . . ?
C5 C4 N3 108.67(11) . . ?
C4 C5 N1 106.54(11) . . ?

loop_
_geom_bond_atom_site_label_1
_geom_bond_atom_site_label_2
_geom_bond_distance
_geom_bond_site_symmetry_2
_geom_bond_publ_flag
Cl1 Al 2.1211(6) . ?
Cl2 Al 2.1134(6) . ?
Cl3 Al 2.1207(5) . ?
Al N3 1.8887(11) . ?
N1 C2 1.3316(16) . ?
N1 C5 1.3747(16) . ?
N1 C6 1.4642(17) . ?
N3 C2 1.3356(16) . ?
N3 C4 1.3858(17) . ?
C4 C5 1.3535(19) . ?
